data_1527614
loop_
_publ_author_name
'Kajitani, T.'
'Moric, Y.'
'Kobayashi, K.'
'Funahashi, S.'
'Iriyama, T.'
'Kato, H.'
'Nakagawa, Y.'
'Hiraya, K.'

_publ_section_title
;
 High-resolution neutron powder diffraction study on nitrogenated Nd2 Fe17
;
_journal_name_full 'Journal of Applied Physics'
_journal_page_first 6032
_journal_page_last 6034
_journal_volume 73
_journal_year 1993
_chemical_formula_sum 'Fe17 Nd2'
_space_group_IT_number 166
_symmetry_space_group_name_Hall '-R 3 2"'
_symmetry_space_group_name_H-M 'R -3 m :H'
_cell_angle_alpha 90
_cell_angle_beta 90
_cell_angle_gamma 120
_cell_formula_units_Z 3
_cell_length_a 8.5782
_cell_length_b 8.5782
_cell_length_c 12.4611
_cell_volume 794.108
_citation_journal_id_ASTM JAPIAU
_cod_data_source_file Kajitani_JAPIAU_1993_476.cif
_cod_data_source_block Fe17Nd2
_cod_original_cell_volume 794.1076
_cod_database_code 1527614

loop_
_symmetry_equiv_pos_as_xyz
x,y,z
-y,x-y,z
-x+y,-x,z
y,x,-z
-x,-x+y,-z
x-y,-y,-z
-x,-y,-z
y,-x+y,-z
x-y,x,-z
-y,-x,z
x,x-y,z
-x+y,y,z
x+2/3,y+1/3,z+1/3
-y+2/3,x-y+1/3,z+1/3
-x+y+2/3,-x+1/3,z+1/3
y+2/3,x+1/3,-z+1/3
-x+2/3,-x+y+1/3,-z+1/3
x-y+2/3,-y+1/3,-z+1/3
-x+2/3,-y+1/3,-z+1/3
y+2/3,-x+y+1/3,-z+1/3
x-y+2/3,x+1/3,-z+1/3
-y+2/3,-x+1/3,z+1/3
x+2/3,x-y+1/3,z+1/3
-x+y+2/3,y+1/3,z+1/3
x+1/3,y+2/3,z+2/3
-y+1/3,x-y+2/3,z+2/3
-x+y+1/3,-x+2/3,z+2/3
y+1/3,x+2/3,-z+2/3
-x+1/3,-x+y+2/3,-z+2/3
x-y+1/3,-y+2/3,-z+2/3
-x+1/3,-y+2/3,-z+2/3
y+1/3,-x+y+2/3,-z+2/3
x-y+1/3,x+2/3,-z+2/3
-y+1/3,-x+2/3,z+2/3
x+1/3,x-y+2/3,z+2/3
-x+y+1/3,y+2/3,z+2/3

loop_
_atom_site_label
_atom_site_type_symbol
_atom_site_fract_x
_atom_site_fract_y
_atom_site_fract_z
_atom_site_occupancy
_atom_site_U_iso_or_equiv
Nd1 Nd 0 0 0.3433 1 0.0
Fe1 Fe 0 0 0.096 1 0.0
Fe2 Fe 0.5 0 0.5 1 0.0
Fe3 Fe 0.2884 0 0 1 0.0
Fe4 Fe 0.1689 0.8311 0.4898 1 0.0
